data_7032206
loop_
_publ_author_name
'Lakshmi, V.'
'Lee, Way-Zen'
'Ravikanth, M.'

_publ_section_title
;
 Synthesis, structure and spectral and electrochemical properties of
 3-pyrrolyl BODIPY-metal dipyrrin complexes.
;
_journal_issue 42
_journal_name_full 'Dalton transactions (Cambridge, England : 2003)'
_journal_page_first 16006
_journal_page_last 16014
_journal_paper_doi 10.1039/c4dt01970a
_journal_volume 43
_journal_year 2014
_chemical_formula_moiety 'C33 H26 B F2 N5 O2 Pd, 0.5(C H2 Cl2)'
_chemical_formula_sum 'C33.5 H27 B Cl F2 N5 O2 Pd'
_chemical_formula_weight 722.26
_chemical_name_systematic
;
 ?
;
_space_group_IT_number 14
_symmetry_cell_setting monoclinic
_symmetry_space_group_name_Hall '-P 2ybc'
_symmetry_space_group_name_H-M 'P 1 21/c 1'
_atom_sites_solution_hydrogens geom
_atom_sites_solution_primary direct
_atom_sites_solution_secondary difmap
_audit_creation_method SHELXL-97
_cell_angle_alpha 90.00
_cell_angle_beta 100.405(5)
_cell_angle_gamma 90.00
_cell_formula_units_Z 4
_cell_length_a 13.2813(18)
_cell_length_b 27.766(4)
_cell_length_c 8.8018(14)
_cell_measurement_reflns_used 2453
_cell_measurement_temperature 200(2)
_cell_measurement_theta_max 19.132
_cell_measurement_theta_min 2.455
_cell_volume 3192.5(8)
_computing_cell_refinement 'Bruker SAINT'
_computing_data_collection 'Bruker APEX2'
_computing_data_reduction 'Bruker SAINT'
_computing_molecular_graphics 'Ortep-3 for Windows (Farrugia, 1997)'
_computing_publication_material 'WinGX publication routines (Farrugia, 1999)'
_computing_structure_refinement 'SHELXL-97 (Sheldrick, 1997)'
_computing_structure_solution 'SHELXS-86 (Sheldrick, 1986)'
_diffrn_ambient_temperature 200(2)
_diffrn_measured_fraction_theta_full 0.996
_diffrn_measured_fraction_theta_max 0.996
_diffrn_measurement_device_type 'Bruker APEX-II CCD'
_diffrn_measurement_method 'phi and omega scans'
_diffrn_radiation_monochromator graphite
_diffrn_radiation_source 'fine-focus sealed tube'
_diffrn_radiation_type MoK\a
_diffrn_radiation_wavelength 0.71073
_diffrn_reflns_av_R_equivalents 0.0877
_diffrn_reflns_av_sigmaI/netI 0.1367
_diffrn_reflns_limit_h_max 15
_diffrn_reflns_limit_h_min -15
_diffrn_reflns_limit_k_max 29
_diffrn_reflns_limit_k_min -33
_diffrn_reflns_limit_l_max 6
_diffrn_reflns_limit_l_min -10
_diffrn_reflns_number 20256
_diffrn_reflns_theta_full 25.13
_diffrn_reflns_theta_max 25.13
_diffrn_reflns_theta_min 2.14
_exptl_absorpt_coefficient_mu 0.716
_exptl_absorpt_correction_T_max 0.9929
_exptl_absorpt_correction_T_min 0.7726
_exptl_absorpt_correction_type multi-scan
_exptl_absorpt_process_details 'SADABS, 2003'
_exptl_crystal_colour black
_exptl_crystal_density_diffrn 1.503
_exptl_crystal_density_method 'not measured'
_exptl_crystal_description prism
_exptl_crystal_F_000 1460
_exptl_crystal_size_max 0.38
_exptl_crystal_size_mid 0.07
_exptl_crystal_size_min 0.01
_platon_squeeze_details
;
;
_refine_diff_density_max 0.643
_refine_diff_density_min -0.790
_refine_diff_density_rms 0.084
_refine_ls_extinction_method none
_refine_ls_goodness_of_fit_ref 0.865
_refine_ls_hydrogen_treatment constr
_refine_ls_matrix_type full
_refine_ls_number_parameters 397
_refine_ls_number_reflns 5698
_refine_ls_number_restraints 0
_refine_ls_restrained_S_all 0.865
_refine_ls_R_factor_all 0.1437
_refine_ls_R_factor_gt 0.0597
_refine_ls_shift/su_max 0.001
_refine_ls_shift/su_mean 0.000
_refine_ls_structure_factor_coef Fsqd
_refine_ls_weighting_details 'calc w=1/[\s^2^(Fo^2^)+(0.0621P)^2^+0.0000P] where P=(Fo^2^+2Fc^2^)/3'
_refine_ls_weighting_scheme calc
_refine_ls_wR_factor_gt 0.1169
_refine_ls_wR_factor_ref 0.1393
_reflns_number_gt 2697
_reflns_number_total 5698
_reflns_threshold_expression >2sigma(I)
_cod_data_source_file c4dt01970a2.cif
_cod_data_source_block a16104
_cod_depositor_comments 'Adding full bibliography for 7032206.cif.'
_cod_original_sg_symbol_H-M 'P 21/c'
_cod_database_code 7032206

loop_
_symmetry_equiv_pos_as_xyz
'x, y, z'
'-x, y+1/2, -z+1/2'
'-x, -y, -z'
'x, -y-1/2, z-1/2'

loop_
_atom_site_label
_atom_site_type_symbol
_atom_site_fract_x
_atom_site_fract_y
_atom_site_fract_z
_atom_site_U_iso_or_equiv
_atom_site_adp_type
_atom_site_occupancy
_atom_site_symmetry_multiplicity
_atom_site_calc_flag
_atom_site_refinement_flags
C1 C 0.6998(6) 0.9729(3) 0.1186(10) 0.107(3) Uani 1 1 d .
H1A H 0.7109 0.9999 0.0519 0.161 Uiso 1 1 calc R
H1B H 0.6266 0.9699 0.1206 0.161 Uiso 1 1 calc R
H1C H 0.7246 0.9431 0.0783 0.161 Uiso 1 1 calc R
C2 C 0.7566(6) 0.9817(3) 0.2778(11) 0.075(2) Uani 1 1 d .
C3 C 0.7512(6) 0.9490(3) 0.3936(12) 0.080(3) Uani 1 1 d .
H3 H 0.7111 0.9210 0.3635 0.095 Uiso 1 1 calc R
C4 C 0.7962(5) 0.9514(2) 0.5477(12) 0.071(2) Uani 1 1 d .
C5 C 0.7780(5) 0.9134(2) 0.6620(10) 0.092(3) Uani 1 1 d .
H5A H 0.8143 0.9222 0.7653 0.138 Uiso 1 1 calc R
H5B H 0.8033 0.8823 0.6321 0.138 Uiso 1 1 calc R
H5C H 0.7044 0.9110 0.6629 0.138 Uiso 1 1 calc R
C6 C 0.9916(5) 1.0450(2) 0.8224(9) 0.0630(19) Uani 1 1 d .
H6 H 0.9623 1.0146 0.8392 0.076 Uiso 1 1 calc R
C7 C 1.0481(5) 1.0725(2) 0.9387(8) 0.065(2) Uani 1 1 d .
H7 H 1.0642 1.0649 1.0455 0.078 Uiso 1 1 calc R
C8 C 1.0756(5) 1.1128(2) 0.8681(8) 0.0520(17) Uani 1 1 d .
H8 H 1.1145 1.1389 0.9180 0.062 Uiso 1 1 calc R
C9 C 1.0370(4) 1.1093(2) 0.7094(8) 0.0422(16) Uani 1 1 d .
C10 C 1.0454(4) 1.1424(2) 0.5923(7) 0.0387(15) Uani 1 1 d .
C11 C 0.9988(4) 1.1379(2) 0.4387(8) 0.0468(17) Uani 1 1 d .
C12 C 1.0045(5) 1.1682(2) 0.3111(8) 0.0562(18) Uani 1 1 d .
H12 H 1.0440 1.1969 0.3145 0.067 Uiso 1 1 calc R
C13 C 0.9447(5) 1.1497(3) 0.1836(8) 0.067(2) Uani 1 1 d .
H13 H 0.9335 1.1627 0.0822 0.081 Uiso 1 1 calc R
C14 C 0.9024(5) 1.1072(3) 0.2322(10) 0.067(2) Uani 1 1 d .
H14 H 0.8574 1.0867 0.1654 0.081 Uiso 1 1 calc R
C15 C 1.1068(4) 1.1861(2) 0.6280(7) 0.0438(16) Uani 1 1 d .
C16 C 1.0883(5) 1.2332(2) 0.5815(7) 0.0495(17) Uani 1 1 d .
H16 H 1.0289 1.2445 0.5144 0.059 Uiso 1 1 calc R
C17 C 1.1709(4) 1.2611(2) 0.6490(7) 0.0489(17) Uani 1 1 d .
H17 H 1.1776 1.2949 0.6361 0.059 Uiso 1 1 calc R
C18 C 1.2418(5) 1.2316(2) 0.7382(7) 0.0456(16) Uani 1 1 d .
C19 C 1.3358(4) 1.2461(2) 0.8316(7) 0.0416(15) Uani 1 1 d .
C20 C 1.3709(5) 1.2946(2) 0.8370(7) 0.0495(17) Uani 1 1 d .
H20 H 1.3364 1.3209 0.7814 0.059 Uiso 1 1 calc R
C21 C 1.4619(5) 1.2968(2) 0.9353(7) 0.0494(17) Uani 1 1 d .
H21 H 1.5026 1.3248 0.9595 0.059 Uiso 1 1 calc R
C22 C 1.4858(5) 1.2503(2) 0.9954(7) 0.0452(16) Uani 1 1 d .
C23 C 1.5705(4) 1.2334(2) 1.0911(7) 0.0433(16) Uani 1 1 d .
C24 C 1.6537(4) 1.2680(2) 1.1592(7) 0.0496(17) Uani 1 1 d .
C25 C 1.6306(5) 1.3082(2) 1.2377(7) 0.0576(19) Uani 1 1 d .
H25 H 1.5623 1.3137 1.2517 0.069 Uiso 1 1 calc R
C26 C 1.7071(6) 1.3407(3) 1.2961(8) 0.073(2) Uani 1 1 d .
H26 H 1.6910 1.3679 1.3524 0.087 Uiso 1 1 calc R
C27 C 1.8052(5) 1.3340(3) 1.2741(9) 0.071(2) Uani 1 1 d .
H27 H 1.8568 1.3567 1.3136 0.085 Uiso 1 1 calc R
C28 C 1.8284(5) 1.2949(3) 1.1957(10) 0.083(2) Uani 1 1 d .
H28 H 1.8966 1.2903 1.1795 0.100 Uiso 1 1 calc R
C29 C 1.7532(5) 1.2610(2) 1.1383(8) 0.070(2) Uani 1 1 d .
H29 H 1.7704 1.2333 1.0850 0.084 Uiso 1 1 calc R
C30 C 1.5828(4) 1.1844(2) 1.1278(8) 0.0495(17) Uani 1 1 d .
C31 C 1.6577(5) 1.1589(2) 1.2280(8) 0.061(2) Uani 1 1 d .
H31 H 1.7174 1.1719 1.2900 0.073 Uiso 1 1 calc R
C32 C 1.6286(6) 1.1113(3) 1.2196(10) 0.084(3) Uani 1 1 d .
H32 H 1.6659 1.0853 1.2726 0.101 Uiso 1 1 calc R
C33 C 1.5352(5) 1.1080(2) 1.1203(9) 0.075(2) Uani 1 1 d .
H33 H 1.4971 1.0792 1.0964 0.091 Uiso 1 1 calc R
B1 B 1.4067(5) 1.1636(3) 0.9503(9) 0.046(2) Uani 1 1 d .
N1 N 0.9828(3) 1.06608(17) 0.6828(6) 0.0478(14) Uani 1 1 d .
N2 N 0.9326(4) 1.09912(17) 0.3819(7) 0.0497(14) Uani 1 1 d .
N3 N 1.2013(3) 1.18592(16) 0.7251(5) 0.0435(13) Uani 1 1 d .
H3A H 1.2311 1.1603 0.7717 0.052 Uiso 1 1 calc R
N4 N 1.4059(3) 1.21912(16) 0.9266(6) 0.0429(13) Uani 1 1 d .
N5 N 1.5064(4) 1.15209(17) 1.0623(6) 0.0514(14) Uani 1 1 d .
O1 O 0.8111(3) 1.01966(16) 0.2967(6) 0.0728(14) Uani 1 1 d .
O2 O 0.8602(3) 0.98413(14) 0.6097(5) 0.0625(13) Uani 1 1 d .
F1 F 1.4051(2) 1.14145(11) 0.8089(4) 0.0578(10) Uani 1 1 d .
F2 F 1.3236(2) 1.14868(11) 1.0085(4) 0.0529(9) Uani 1 1 d .
Pd1 Pd 0.89752(4) 1.041691(17) 0.49231(6) 0.0554(2) Uani 1 1 d .

loop_
_atom_site_aniso_label
_atom_site_aniso_U_11
_atom_site_aniso_U_22
_atom_site_aniso_U_33
_atom_site_aniso_U_23
_atom_site_aniso_U_13
_atom_site_aniso_U_12
C1 0.110(7) 0.075(6) 0.110(8) -0.039(5) -0.050(6) 0.010(5)
C2 0.062(5) 0.047(5) 0.106(8) -0.023(5) -0.015(5) 0.015(4)
C3 0.062(5) 0.046(5) 0.123(8) -0.030(5) -0.003(6) 0.003(4)
C4 0.044(4) 0.044(5) 0.122(8) -0.013(5) 0.007(5) 0.007(3)
C5 0.073(5) 0.049(5) 0.144(8) -0.001(5) -0.004(5) -0.020(4)
C6 0.064(5) 0.048(4) 0.070(6) 0.015(4) -0.004(4) -0.008(4)
C7 0.079(5) 0.058(5) 0.052(5) 0.006(4) -0.006(4) -0.021(4)
C8 0.058(4) 0.043(4) 0.053(5) -0.006(4) 0.004(4) -0.007(3)
C9 0.040(4) 0.038(4) 0.049(5) -0.007(3) 0.006(3) -0.002(3)
C10 0.036(4) 0.040(4) 0.039(4) -0.011(3) 0.006(3) -0.004(3)
C11 0.045(4) 0.046(4) 0.052(5) -0.004(4) 0.016(4) -0.002(3)
C12 0.062(5) 0.056(4) 0.053(5) -0.007(4) 0.015(4) -0.001(4)
C13 0.071(5) 0.079(6) 0.048(5) 0.003(4) 0.001(4) 0.006(4)
C14 0.055(5) 0.078(6) 0.067(6) -0.007(5) 0.006(4) -0.001(4)
C15 0.040(4) 0.042(4) 0.047(4) -0.004(3) 0.002(3) -0.001(3)
C16 0.046(4) 0.046(4) 0.054(5) 0.001(3) 0.005(3) 0.007(3)
C17 0.049(4) 0.044(4) 0.052(5) 0.004(3) 0.005(4) -0.003(3)
C18 0.045(4) 0.036(4) 0.056(5) -0.002(3) 0.009(4) -0.008(3)
C19 0.044(4) 0.037(4) 0.046(4) 0.001(3) 0.016(3) 0.000(3)
C20 0.062(4) 0.033(3) 0.050(5) 0.002(3) 0.003(4) -0.009(3)
C21 0.056(4) 0.037(4) 0.056(5) -0.006(3) 0.012(4) -0.011(3)
C22 0.046(4) 0.040(4) 0.049(4) -0.010(3) 0.007(3) -0.003(3)
C23 0.035(4) 0.050(4) 0.046(4) -0.004(3) 0.010(3) -0.003(3)
C24 0.035(4) 0.052(4) 0.062(5) -0.001(4) 0.010(3) -0.008(3)
C25 0.045(4) 0.063(5) 0.066(5) -0.010(4) 0.012(4) -0.012(3)
C26 0.070(5) 0.069(5) 0.079(6) -0.022(4) 0.015(5) -0.019(4)
C27 0.055(5) 0.080(6) 0.075(6) -0.003(5) 0.003(4) -0.025(4)
C28 0.036(4) 0.086(6) 0.128(8) 0.001(6) 0.017(5) -0.018(4)
C29 0.048(4) 0.067(5) 0.098(6) -0.012(4) 0.024(4) -0.008(4)
C30 0.035(4) 0.045(4) 0.067(5) -0.004(4) 0.005(3) -0.009(3)
C31 0.035(4) 0.052(4) 0.092(6) -0.001(4) 0.002(4) 0.001(3)
C32 0.056(5) 0.056(5) 0.130(8) 0.016(5) -0.010(5) 0.002(4)
C33 0.060(5) 0.037(4) 0.120(7) 0.005(4) -0.009(5) -0.001(4)
B1 0.043(5) 0.037(4) 0.060(6) 0.001(4) 0.014(4) 0.003(3)
N1 0.040(3) 0.038(3) 0.062(4) -0.010(3) -0.002(3) -0.007(2)
N2 0.052(3) 0.045(3) 0.050(4) -0.007(3) 0.003(3) 0.000(3)
N3 0.048(3) 0.033(3) 0.047(4) -0.002(3) 0.004(3) -0.002(2)
N4 0.040(3) 0.030(3) 0.056(4) -0.005(3) 0.003(3) -0.004(2)
N5 0.041(3) 0.035(3) 0.074(4) -0.001(3) 0.000(3) 0.000(2)
O1 0.062(3) 0.048(3) 0.096(4) -0.025(3) -0.019(3) -0.004(2)
O2 0.047(3) 0.040(3) 0.095(4) -0.007(3) -0.002(3) -0.005(2)
F1 0.065(2) 0.039(2) 0.067(3) -0.0122(19) 0.006(2) 0.0008(17)
F2 0.043(2) 0.046(2) 0.067(3) 0.0092(18) 0.0045(19) -0.0075(16)
Pd1 0.0448(3) 0.0398(3) 0.0765(4) -0.0123(3) -0.0028(3) 0.0010(3)

loop_
_atom_type_symbol
_atom_type_description
_atom_type_scat_dispersion_real
_atom_type_scat_dispersion_imag
_atom_type_scat_source
C C 0.0033 0.0016 'International Tables Vol C Tables 4.2.6.8 and 6.1.1.4'
H H 0.0000 0.0000 'International Tables Vol C Tables 4.2.6.8 and 6.1.1.4'
B B 0.0013 0.0007 'International Tables Vol C Tables 4.2.6.8 and 6.1.1.4'
N N 0.0061 0.0033 'International Tables Vol C Tables 4.2.6.8 and 6.1.1.4'
O O 0.0106 0.0060 'International Tables Vol C Tables 4.2.6.8 and 6.1.1.4'
F F 0.0171 0.0103 'International Tables Vol C Tables 4.2.6.8 and 6.1.1.4'
Pd Pd -0.9988 1.0072 'International Tables Vol C Tables 4.2.6.8 and 6.1.1.4'

loop_
_geom_angle_atom_site_label_1
_geom_angle_atom_site_label_2
_geom_angle_atom_site_label_3
_geom_angle
C2 C1 H1A 109.5
C2 C1 H1B 109.5
H1A C1 H1B 109.5
C2 C1 H1C 109.5
H1A C1 H1C 109.5
H1B C1 H1C 109.5
O1 C2 C3 123.7(8)
O1 C2 C1 116.1(8)
C3 C2 C1 120.2(8)
C2 C3 C4 128.6(7)
C2 C3 H3 115.7
C4 C3 H3 115.7
O2 C4 C3 125.6(7)
O2 C4 C5 112.5(8)
C3 C4 C5 121.9(7)
C4 C5 H5A 109.5
C4 C5 H5B 109.5
H5A C5 H5B 109.5
C4 C5 H5C 109.5
H5A C5 H5C 109.5
H5B C5 H5C 109.5
N1 C6 C7 112.3(6)
N1 C6 H6 123.8
C7 C6 H6 123.8
C8 C7 C6 105.7(7)
C8 C7 H7 127.1
C6 C7 H7 127.2
C7 C8 C9 108.6(6)
C7 C8 H8 125.7
C9 C8 H8 125.7
N1 C9 C8 108.1(5)
N1 C9 C10 123.2(6)
C8 C9 C10 128.7(6)
C11 C10 C9 125.2(5)
C11 C10 C15 114.7(5)
C9 C10 C15 120.1(6)
C10 C11 C12 129.8(6)
C10 C11 N2 123.4(6)
C12 C11 N2 106.8(6)
C13 C12 C11 108.9(6)
C13 C12 H12 125.6
C11 C12 H12 125.6
C12 C13 C14 105.9(7)
C12 C13 H13 127.1
C14 C13 H13 127.1
N2 C14 C13 112.3(7)
N2 C14 H14 123.9
C13 C14 H14 123.9
C16 C15 N3 106.3(5)
C16 C15 C10 131.2(6)
N3 C15 C10 122.5(5)
C15 C16 C17 108.5(6)
C15 C16 H16 125.7
C17 C16 H16 125.7
C18 C17 C16 108.5(6)
C18 C17 H17 125.7
C16 C17 H17 125.7
N3 C18 C17 106.5(5)
N3 C18 C19 126.7(6)
C17 C18 C19 126.8(6)
N4 C19 C18 129.3(5)
N4 C19 C20 108.5(5)
C18 C19 C20 122.3(6)
C21 C20 C19 108.2(6)
C21 C20 H20 125.9
C19 C20 H20 125.9
C20 C21 C22 108.2(5)
C20 C21 H21 125.9
C22 C21 H21 125.9
C23 C22 C21 130.6(6)
C23 C22 N4 121.8(6)
C21 C22 N4 107.4(5)
C22 C23 C30 121.6(6)
C22 C23 C24 119.6(6)
C30 C23 C24 118.8(5)
C25 C24 C29 119.1(6)
C25 C24 C23 120.2(5)
C29 C24 C23 120.6(6)
C24 C25 C26 120.0(6)
C24 C25 H25 120.0
C26 C25 H25 120.0
C27 C26 C25 121.0(7)
C27 C26 H26 119.5
C25 C26 H26 119.5
C28 C27 C26 119.5(7)
C28 C27 H27 120.2
C26 C27 H27 120.2
C27 C28 C29 120.7(7)
C27 C28 H28 119.7
C29 C28 H28 119.7
C24 C29 C28 119.8(7)
C24 C29 H29 120.1
C28 C29 H29 120.1
C31 C30 C23 132.7(6)
C31 C30 N5 108.4(6)
C23 C30 N5 118.9(6)
C32 C31 C30 107.0(6)
C32 C31 H31 126.5
C30 C31 H31 126.5
C31 C32 C33 107.9(6)
C31 C32 H32 126.0
C33 C32 H32 126.0
N5 C33 C32 109.8(6)
N5 C33 H33 125.1
C32 C33 H33 125.1
F2 B1 F1 108.7(6)
F2 B1 N5 111.0(6)
F1 B1 N5 110.9(5)
F2 B1 N4 111.4(5)
F1 B1 N4 108.7(5)
N5 B1 N4 106.0(5)
C6 N1 C9 105.3(5)
C6 N1 Pd1 124.7(4)
C9 N1 Pd1 129.7(5)
C14 N2 C11 106.1(6)
C14 N2 Pd1 124.9(5)
C11 N2 Pd1 128.8(5)
C18 N3 C15 110.2(5)
C18 N3 H3A 124.9
C15 N3 H3A 124.9
C19 N4 C22 107.7(5)
C19 N4 B1 128.0(5)
C22 N4 B1 124.2(5)
C33 N5 C30 106.8(5)
C33 N5 B1 125.6(5)
C30 N5 B1 127.5(5)
C2 O1 Pd1 126.5(6)
C4 O2 Pd1 123.0(5)
N1 Pd1 N2 89.5(2)
N1 Pd1 O1 177.8(2)
N2 Pd1 O1 88.5(2)
N1 Pd1 O2 89.6(2)
N2 Pd1 O2 178.38(19)
O1 Pd1 O2 92.47(19)

loop_
_geom_bond_atom_site_label_1
_geom_bond_atom_site_label_2
_geom_bond_distance
C1 C2 1.487(10)
C1 H1A 0.9800
C1 H1B 0.9800
C1 H1C 0.9800
C2 O1 1.273(8)
C2 C3 1.377(10)
C3 C4 1.382(10)
C3 H3 0.9500
C4 O2 1.296(8)
C4 C5 1.508(9)
C5 H5A 0.9800
C5 H5B 0.9800
C5 H5C 0.9800
C6 N1 1.347(7)
C6 C7 1.385(8)
C6 H6 0.9500
C7 C8 1.361(8)
C7 H7 0.9500
C8 C9 1.401(8)
C8 H8 0.9500
C9 N1 1.398(6)
C9 C10 1.400(8)
C10 C11 1.387(8)
C10 C15 1.464(7)
C11 C12 1.417(8)
C11 N2 1.422(7)
C12 C13 1.355(8)
C12 H12 0.9500
C13 C14 1.405(9)
C13 H13 0.9500
C14 N2 1.326(8)
C14 H14 0.9500
C15 C16 1.378(7)
C15 N3 1.385(6)
C16 C17 1.387(7)
C16 H16 0.9500
C17 C18 1.380(8)
C17 H17 0.9500
C18 N3 1.375(6)
C18 C19 1.423(8)
C19 N4 1.359(7)
C19 C20 1.424(7)
C20 C21 1.355(7)
C20 H20 0.9500
C21 C22 1.411(8)
C21 H21 0.9500
C22 C23 1.361(7)
C22 N4 1.417(7)
C23 C30 1.402(8)
C23 C24 1.503(8)
C24 C25 1.376(8)
C24 C29 1.380(8)
C25 C26 1.385(8)
C25 H25 0.9500
C26 C27 1.364(9)
C26 H26 0.9500
C27 C28 1.352(9)
C27 H27 0.9500
C28 C29 1.399(9)
C28 H28 0.9500
C29 H29 0.9500
C30 C31 1.398(8)
C30 N5 1.398(7)
C31 C32 1.374(8)
C31 H31 0.9500
C32 C33 1.386(9)
C32 H32 0.9500
C33 N5 1.354(7)
C33 H33 0.9500
B1 F2 1.362(7)
B1 F1 1.385(8)
B1 N5 1.535(8)
B1 N4 1.556(8)
N1 Pd1 1.966(5)
N2 Pd1 1.967(5)
N3 H3A 0.8800
O1 Pd1 1.985(4)
O2 Pd1 2.013(4)

loop_
_platon_squeeze_void_nr
_platon_squeeze_void_average_x
_platon_squeeze_void_average_y
_platon_squeeze_void_average_z
_platon_squeeze_void_volume
_platon_squeeze_void_count_electrons
1 0.500 0.500 0.000 203.6 41.1
2 0.500 1.000 0.500 203.6 41.7
